data_4101836
loop_
_publ_author_name
'Katsuhiko Takeuchi'
'Masao Ikoshi'
'Masaaki Ichinohe'
'Akira Sekiguchi'

_publ_section_title
;
 Addition of Amines and Hydroborane to the Disilyne RSi\\tbSiR (R =
 SiiPr[CH(SiMe3)2]2) Giving Amino- and Boryl-Substituted Disilenes
;
_journal_name_full 'Journal of the American Chemical Society'
_journal_page_first 930
_journal_page_last 931
_journal_paper_doi 10.1021/ja910157h
_journal_volume 132
_journal_year 2010
_chemical_formula_sum 'C38 H101 N Si12'
_chemical_formula_weight 909.28
_chemical_name_systematic
; 
 E-1,1,4,4-Tetrakis[bis(trimethylsilyl)methyl]-
 1,4-diisopropyl-2-diethylamino-2-tetrasilene
;
_space_group_IT_number 14
_symmetry_cell_setting monoclinic
_symmetry_space_group_name_Hall '-P 2ybc'
_symmetry_space_group_name_H-M 'P 1 21/c 1'
_atom_sites_solution_hydrogens geom
_atom_sites_solution_primary direct
_atom_sites_solution_secondary difmap
_audit_creation_method SHELXL-97
_cell_angle_alpha 90.00
_cell_angle_beta 95.385(2)
_cell_angle_gamma 90.00
_cell_formula_units_Z 4
_cell_length_a 15.2050(5)
_cell_length_b 11.6020(4)
_cell_length_c 32.7160(6)
_cell_measurement_reflns_used 60156
_cell_measurement_temperature 120.0(1)
_cell_measurement_theta_max 27.97
_cell_measurement_theta_min 2.16
_cell_volume 5745.9(3)
_computing_cell_refinement 'HKL scalepack'
_computing_data_collection 'MacScience Xpress'
_computing_data_reduction Denzo
_computing_molecular_graphics ORTEP
_computing_publication_material CIFTAB
_computing_structure_refinement 'SHELXL-97 (Sheldrick, 1997)'
_computing_structure_solution SIR92
_diffrn_ambient_temperature 120.0(1)
_diffrn_measured_fraction_theta_full 0.938
_diffrn_measured_fraction_theta_max 0.938
_diffrn_measurement_device 'MacScience DIP2030 Image plate'
_diffrn_radiation_monochromator graphite
_diffrn_radiation_source 'rotating anode'
_diffrn_radiation_type MoK\a
_diffrn_radiation_wavelength 0.71070
_diffrn_reflns_av_R_equivalents 0.0690
_diffrn_reflns_av_sigmaI/netI 0.0422
_diffrn_reflns_limit_h_max 20
_diffrn_reflns_limit_h_min 0
_diffrn_reflns_limit_k_max 15
_diffrn_reflns_limit_k_min 0
_diffrn_reflns_limit_l_max 38
_diffrn_reflns_limit_l_min -41
_diffrn_reflns_number 60156
_diffrn_reflns_theta_full 27.97
_diffrn_reflns_theta_max 27.97
_diffrn_reflns_theta_min 2.16
_exptl_absorpt_coefficient_mu 0.295
_exptl_absorpt_correction_type none
_exptl_crystal_colour Orange
_exptl_crystal_density_diffrn 1.051
_exptl_crystal_density_meas ?
_exptl_crystal_description Plate
_exptl_crystal_F_000 2016
_exptl_crystal_size_max 0.3
_exptl_crystal_size_mid 0.25
_exptl_crystal_size_min 0.05
_refine_diff_density_max 0.559
_refine_diff_density_min -0.629
_refine_diff_density_rms 0.082
_refine_ls_extinction_coef 0.0026(3)
_refine_ls_extinction_expression Fc^*^=kFc[1+0.001xFc^2^\l^3^/sin(2\q)]^-1/4^
_refine_ls_extinction_method SHELXL
_refine_ls_goodness_of_fit_ref 1.007
_refine_ls_hydrogen_treatment mixed
_refine_ls_matrix_type full
_refine_ls_number_parameters 465
_refine_ls_number_reflns 12967
_refine_ls_number_restraints 0
_refine_ls_restrained_S_all 1.007
_refine_ls_R_factor_all 0.0696
_refine_ls_R_factor_gt 0.0529
_refine_ls_shift/su_max 0.002
_refine_ls_shift/su_mean 0.000
_refine_ls_structure_factor_coef Fsqd
_refine_ls_weighting_details 'calc w=1/[\s^2^(Fo^2^)+(0.0848P)^2^+5.9201P] where P=(Fo^2^+2Fc^2^)/3'
_refine_ls_weighting_scheme calc
_refine_ls_wR_factor_gt 0.1392
_refine_ls_wR_factor_ref 0.1504
_reflns_number_gt 10251
_reflns_number_total 12967
_reflns_threshold_expression >2sigma(I)
_cod_data_source_file ja910157h_si_001.cif
_cod_data_source_block shelxl
_cod_depositor_comments
;
The following automatic conversions were performed:

'_exptl_crystal_density_meas' value 'not measured' was changed to '?'
- the value is perceived as not measured.

Automatic conversion script
Id: cif_fix_values 3008 2015-01-20 13:52:24Z robertas 
;
_cod_original_sg_symbol_H-M 'P 21/c '
_cod_database_code 4101836

loop_
_symmetry_equiv_pos_as_xyz
'x, y, z'
'-x, y+1/2, -z+1/2'
'-x, -y, -z'
'x, -y-1/2, z-1/2'

loop_
_atom_site_label
_atom_site_type_symbol
_atom_site_fract_x
_atom_site_fract_y
_atom_site_fract_z
_atom_site_U_iso_or_equiv
_atom_site_adp_type
_atom_site_occupancy
_atom_site_symmetry_multiplicity
_atom_site_calc_flag
_atom_site_refinement_flags
_atom_site_disorder_assembly
_atom_site_disorder_group
Si1 Si 0.26128(5) 0.25165(6) 0.84876(2) 0.02295(15) Uani 1 1 d . . .
Si2 Si 0.38983(5) 0.30717(8) 0.87564(2) 0.03157(19) Uani 1 1 d . . .
H2 H 0.403(3) 0.245(4) 0.9141(12) 0.061(12) Uiso 1 1 d . . .
Si3 Si 0.17389(4) 0.14450(5) 0.89278(2) 0.01742(14) Uani 1 1 d . . .
Si4 Si 0.15116(5) -0.06715(6) 0.82408(2) 0.02734(17) Uani 1 1 d . . .
Si5 Si 0.03387(5) -0.06958(6) 0.89894(2) 0.02593(16) Uani 1 1 d . . .
Si6 Si 0.00323(5) 0.32138(6) 0.88415(2) 0.02415(16) Uani 1 1 d . . .
Si7 Si 0.14548(5) 0.35366(6) 0.95932(2) 0.02479(16) Uani 1 1 d . . .
Si8 Si 0.52808(4) 0.37095(5) 0.85764(2) 0.01755(14) Uani 1 1 d . . .
Si9 Si 0.63261(5) 0.12242(6) 0.86421(2) 0.02327(15) Uani 1 1 d . . .
Si10 Si 0.60242(5) 0.25645(6) 0.94561(2) 0.02154(15) Uani 1 1 d . . .
Si11 Si 0.67043(4) 0.58075(6) 0.86033(2) 0.02005(15) Uani 1 1 d . . .
Si12 Si 0.47795(5) 0.64167(6) 0.88359(2) 0.02222(15) Uani 1 1 d . . .
N1 N 0.21401(14) 0.30490(19) 0.80290(7) 0.0241(4) Uani 1 1 d . . .
C1 C 0.13222(17) 0.2595(2) 0.78176(8) 0.0247(5) Uani 1 1 d . . .
H1A H 0.0873 0.3190 0.7811 0.030 Uiso 1 1 calc R . .
H1B H 0.1123 0.1953 0.7975 0.030 Uiso 1 1 calc R . .
C2 C 0.1407(2) 0.2191(3) 0.73784(9) 0.0366(7) Uani 1 1 d . . .
H2A H 0.0847 0.1908 0.7260 0.055 Uiso 1 1 calc R . .
H2B H 0.1839 0.1586 0.7381 0.055 Uiso 1 1 calc R . .
H2C H 0.1590 0.2825 0.7218 0.055 Uiso 1 1 calc R . .
C3 C 0.25555(19) 0.4002(3) 0.78218(9) 0.0307(6) Uani 1 1 d . . .
H3A H 0.2737 0.3723 0.7563 0.037 Uiso 1 1 calc R . .
H3B H 0.3083 0.4241 0.7990 0.037 Uiso 1 1 calc R . .
C4 C 0.1962(2) 0.5046(3) 0.77377(11) 0.0437(8) Uani 1 1 d . . .
H4A H 0.2275 0.5628 0.7601 0.065 Uiso 1 1 calc R . .
H4B H 0.1794 0.5346 0.7993 0.065 Uiso 1 1 calc R . .
H4C H 0.1443 0.4823 0.7566 0.065 Uiso 1 1 calc R . .
C5 C 0.10544(16) 0.0221(2) 0.86655(8) 0.0212(5) Uani 1 1 d . . .
H5 H 0.0597 0.0666 0.8504 0.025 Uiso 1 1 calc R . .
C6 C 0.25772(19) -0.0168(2) 0.80536(9) 0.0311(6) Uani 1 1 d . . .
H6A H 0.2528 0.0632 0.7980 0.047 Uiso 1 1 calc R . .
H6B H 0.2700 -0.0612 0.7818 0.047 Uiso 1 1 calc R . .
H6C H 0.3048 -0.0265 0.8267 0.047 Uiso 1 1 calc R . .
C7 C 0.0662(2) -0.0647(3) 0.77801(10) 0.0419(7) Uani 1 1 d . . .
H7A H 0.0537 0.0137 0.7701 0.063 Uiso 1 1 calc R . .
H7B H 0.0130 -0.1013 0.7849 0.063 Uiso 1 1 calc R . .
H7C H 0.0888 -0.1052 0.7556 0.063 Uiso 1 1 calc R . .
C8 C 0.1714(2) -0.2231(3) 0.83712(12) 0.0441(8) Uani 1 1 d . . .
H8A H 0.1194 -0.2556 0.8471 0.066 Uiso 1 1 calc R . .
H8B H 0.2201 -0.2294 0.8579 0.066 Uiso 1 1 calc R . .
H8C H 0.1849 -0.2641 0.8130 0.066 Uiso 1 1 calc R . .
C9 C -0.0585(2) -0.1338(3) 0.86383(10) 0.0388(7) Uani 1 1 d . . .
H9A H -0.0342 -0.1767 0.8425 0.058 Uiso 1 1 calc R . .
H9B H -0.0954 -0.0732 0.8519 0.058 Uiso 1 1 calc R . .
H9C H -0.0930 -0.1842 0.8793 0.058 Uiso 1 1 calc R . .
C10 C 0.0926(2) -0.1925(3) 0.92748(11) 0.0406(7) Uani 1 1 d . . .
H10A H 0.1239 -0.2371 0.9088 0.061 Uiso 1 1 calc R . .
H10B H 0.0501 -0.2406 0.9392 0.061 Uiso 1 1 calc R . .
H10C H 0.1336 -0.1625 0.9490 0.061 Uiso 1 1 calc R . .
C11 C -0.02490(19) 0.0106(2) 0.93831(9) 0.0305(6) Uani 1 1 d . . .
H11A H -0.0563 0.0748 0.9255 0.046 Uiso 1 1 calc R . .
H11B H 0.0175 0.0380 0.9597 0.046 Uiso 1 1 calc R . .
H11C H -0.0659 -0.0402 0.9498 0.046 Uiso 1 1 calc R . .
C12 C 0.09798(16) 0.2504(2) 0.91697(7) 0.0200(5) Uani 1 1 d . . .
H12 H 0.0651 0.1973 0.9332 0.024 Uiso 1 1 calc R . .
C13 C -0.06100(18) 0.2258(3) 0.84562(9) 0.0310(6) Uani 1 1 d . . .
H13A H -0.0801 0.1581 0.8592 0.046 Uiso 1 1 calc R . .
H13B H -0.0241 0.2037 0.8247 0.046 Uiso 1 1 calc R . .
H13C H -0.1116 0.2668 0.8333 0.046 Uiso 1 1 calc R . .
C14 C -0.0826(2) 0.3675(3) 0.91880(10) 0.0354(7) Uani 1 1 d . . .
H14A H -0.0997 0.3025 0.9344 0.053 Uiso 1 1 calc R . .
H14B H -0.1334 0.3971 0.9025 0.053 Uiso 1 1 calc R . .
H14C H -0.0585 0.4264 0.9372 0.053 Uiso 1 1 calc R . .
C15 C 0.0369(2) 0.4486(3) 0.85372(9) 0.0355(6) Uani 1 1 d . . .
H15A H 0.0808 0.4251 0.8362 0.053 Uiso 1 1 calc R . .
H15B H 0.0608 0.5075 0.8721 0.053 Uiso 1 1 calc R . .
H15C H -0.0138 0.4782 0.8373 0.053 Uiso 1 1 calc R . .
C16 C 0.0811(2) 0.3271(3) 1.00493(9) 0.0343(6) Uani 1 1 d . . .
H16A H 0.0862 0.2474 1.0127 0.051 Uiso 1 1 calc R . .
H16B H 0.0201 0.3457 0.9978 0.051 Uiso 1 1 calc R . .
H16C H 0.1043 0.3746 1.0275 0.051 Uiso 1 1 calc R . .
C17 C 0.1335(2) 0.5097(2) 0.94548(11) 0.0413(7) Uani 1 1 d . . .
H17A H 0.0732 0.5253 0.9355 0.062 Uiso 1 1 calc R . .
H17B H 0.1713 0.5278 0.9245 0.062 Uiso 1 1 calc R . .
H17C H 0.1497 0.5560 0.9693 0.062 Uiso 1 1 calc R . .
C18 C 0.26576(19) 0.3423(3) 0.97778(9) 0.0319(6) Uani 1 1 d . . .
H18A H 0.2794 0.2642 0.9858 0.048 Uiso 1 1 calc R . .
H18B H 0.2788 0.3925 1.0009 0.048 Uiso 1 1 calc R . .
H18C H 0.3007 0.3642 0.9561 0.048 Uiso 1 1 calc R . .
C19 C 0.25866(16) 0.0829(2) 0.93372(8) 0.0216(5) Uani 1 1 d . . .
H19 H 0.3008 0.1450 0.9412 0.026 Uiso 1 1 calc R . .
C20 C 0.21939(19) 0.0472(2) 0.97344(8) 0.0293(6) Uani 1 1 d . . .
H20A H 0.1862 0.1102 0.9832 0.044 Uiso 1 1 calc R . .
H20B H 0.2663 0.0270 0.9939 0.044 Uiso 1 1 calc R . .
H20C H 0.1812 -0.0180 0.9680 0.044 Uiso 1 1 calc R . .
C21 C 0.31253(18) -0.0172(2) 0.91791(9) 0.0287(6) Uani 1 1 d . . .
H21A H 0.3369 0.0058 0.8931 0.043 Uiso 1 1 calc R . .
H21B H 0.2748 -0.0828 0.9124 0.043 Uiso 1 1 calc R . .
H21C H 0.3596 -0.0372 0.9383 0.043 Uiso 1 1 calc R . .
C22 C 0.60984(15) 0.2685(2) 0.88759(7) 0.0189(4) Uani 1 1 d . . .
H22 H 0.6662 0.3085 0.8863 0.023 Uiso 1 1 calc R . .
C23 C 0.6831(2) 0.1338(3) 0.81412(9) 0.0332(6) Uani 1 1 d . . .
H23A H 0.7351 0.1810 0.8177 0.050 Uiso 1 1 calc R . .
H23B H 0.6413 0.1679 0.7938 0.050 Uiso 1 1 calc R . .
H23C H 0.6988 0.0583 0.8052 0.050 Uiso 1 1 calc R . .
C24 C 0.7196(2) 0.0405(3) 0.89704(10) 0.0356(6) Uani 1 1 d . . .
H24A H 0.7722 0.0864 0.9013 0.053 Uiso 1 1 calc R . .
H24B H 0.7327 -0.0301 0.8835 0.053 Uiso 1 1 calc R . .
H24C H 0.6983 0.0234 0.9231 0.053 Uiso 1 1 calc R . .
C25 C 0.53117(19) 0.0294(2) 0.85691(9) 0.0300(6) Uani 1 1 d . . .
H25A H 0.4858 0.0694 0.8401 0.045 Uiso 1 1 calc R . .
H25B H 0.5107 0.0127 0.8832 0.045 Uiso 1 1 calc R . .
H25C H 0.5452 -0.0413 0.8437 0.045 Uiso 1 1 calc R . .
C26 C 0.71733(19) 0.2601(3) 0.97219(9) 0.0304(6) Uani 1 1 d . . .
H26A H 0.7519 0.1997 0.9616 0.046 Uiso 1 1 calc R . .
H26B H 0.7149 0.2493 1.0012 0.046 Uiso 1 1 calc R . .
H26C H 0.7440 0.3333 0.9674 0.046 Uiso 1 1 calc R . .
C27 C 0.54627(19) 0.1216(2) 0.96181(9) 0.0286(6) Uani 1 1 d . . .
H27A H 0.4874 0.1183 0.9484 0.043 Uiso 1 1 calc R . .
H27B H 0.5439 0.1224 0.9910 0.043 Uiso 1 1 calc R . .
H27C H 0.5789 0.0554 0.9542 0.043 Uiso 1 1 calc R . .
C28 C 0.54434(19) 0.3789(2) 0.96953(8) 0.0282(6) Uani 1 1 d . . .
H28A H 0.4843 0.3831 0.9575 0.042 Uiso 1 1 calc R . .
H28B H 0.5740 0.4499 0.9647 0.042 Uiso 1 1 calc R . .
H28C H 0.5450 0.3662 0.9985 0.042 Uiso 1 1 calc R . .
C29 C 0.56100(16) 0.5226(2) 0.87632(7) 0.0196(5) Uani 1 1 d . . .
H29 H 0.5793 0.5052 0.9052 0.023 Uiso 1 1 calc R . .
C30 C 0.74485(18) 0.6088(3) 0.90850(8) 0.0290(6) Uani 1 1 d . . .
H30A H 0.7504 0.5398 0.9247 0.043 Uiso 1 1 calc R . .
H30B H 0.7201 0.6689 0.9240 0.043 Uiso 1 1 calc R . .
H30C H 0.8021 0.6320 0.9014 0.043 Uiso 1 1 calc R . .
C31 C 0.73368(17) 0.4822(2) 0.82778(8) 0.0265(5) Uani 1 1 d . . .
H31A H 0.7405 0.4081 0.8407 0.040 Uiso 1 1 calc R . .
H31B H 0.7908 0.5146 0.8249 0.040 Uiso 1 1 calc R . .
H31C H 0.7019 0.4737 0.8012 0.040 Uiso 1 1 calc R . .
C32 C 0.66356(18) 0.7196(2) 0.83055(9) 0.0271(5) Uani 1 1 d . . .
H32A H 0.6262 0.7092 0.8055 0.041 Uiso 1 1 calc R . .
H32B H 0.7216 0.7418 0.8242 0.041 Uiso 1 1 calc R . .
H32C H 0.6394 0.7788 0.8467 0.041 Uiso 1 1 calc R . .
C33 C 0.5344(2) 0.7514(2) 0.91956(9) 0.0302(6) Uani 1 1 d . . .
H33A H 0.5867 0.7791 0.9084 0.045 Uiso 1 1 calc R . .
H33B H 0.5503 0.7164 0.9458 0.045 Uiso 1 1 calc R . .
H33C H 0.4950 0.8148 0.9228 0.045 Uiso 1 1 calc R . .
C34 C 0.43111(19) 0.7142(3) 0.83505(9) 0.0318(6) Uani 1 1 d . . .
H34A H 0.4785 0.7391 0.8197 0.048 Uiso 1 1 calc R . .
H34B H 0.3967 0.7798 0.8418 0.048 Uiso 1 1 calc R . .
H34C H 0.3942 0.6609 0.8189 0.048 Uiso 1 1 calc R . .
C35 C 0.37891(19) 0.5970(3) 0.91008(9) 0.0327(6) Uani 1 1 d . . .
H35A H 0.3981 0.5590 0.9354 0.049 Uiso 1 1 calc R . .
H35B H 0.3431 0.5453 0.8927 0.049 Uiso 1 1 calc R . .
H35C H 0.3450 0.6640 0.9157 0.049 Uiso 1 1 calc R . .
C36 C 0.53156(17) 0.3607(2) 0.79953(8) 0.0221(5) Uani 1 1 d . . .
H36 H 0.5934 0.3464 0.7949 0.026 Uiso 1 1 calc R . .
C37 C 0.47790(19) 0.2603(2) 0.77887(8) 0.0271(5) Uani 1 1 d . . .
H37A H 0.4946 0.1896 0.7927 0.041 Uiso 1 1 calc R . .
H37B H 0.4897 0.2547 0.7506 0.041 Uiso 1 1 calc R . .
H37C H 0.4160 0.2739 0.7804 0.041 Uiso 1 1 calc R . .
C38 C 0.50510(19) 0.4733(2) 0.77673(8) 0.0284(6) Uani 1 1 d . . .
H38A H 0.5384 0.5362 0.7894 0.043 Uiso 1 1 calc R . .
H38B H 0.4432 0.4871 0.7780 0.043 Uiso 1 1 calc R . .
H38C H 0.5172 0.4667 0.7486 0.043 Uiso 1 1 calc R . .

loop_
_atom_site_aniso_label
_atom_site_aniso_U_11
_atom_site_aniso_U_22
_atom_site_aniso_U_33
_atom_site_aniso_U_23
_atom_site_aniso_U_13
_atom_site_aniso_U_12
Si1 0.0199(3) 0.0239(3) 0.0245(4) 0.0059(3) -0.0009(2) -0.0045(3)
Si2 0.0216(4) 0.0452(5) 0.0272(4) 0.0112(3) -0.0018(3) -0.0121(3)
Si3 0.0173(3) 0.0130(3) 0.0218(3) 0.0012(2) 0.0007(2) -0.0005(2)
Si4 0.0297(4) 0.0189(3) 0.0334(4) -0.0069(3) 0.0030(3) -0.0014(3)
Si5 0.0257(4) 0.0174(3) 0.0347(4) 0.0016(3) 0.0032(3) -0.0059(3)
Si6 0.0230(3) 0.0206(3) 0.0292(4) 0.0024(3) 0.0044(3) 0.0050(3)
Si7 0.0287(4) 0.0192(3) 0.0271(4) -0.0043(3) 0.0061(3) -0.0038(3)
Si8 0.0186(3) 0.0147(3) 0.0193(3) 0.0002(2) 0.0019(2) -0.0014(2)
Si9 0.0242(3) 0.0178(3) 0.0279(4) -0.0013(3) 0.0030(3) 0.0026(3)
Si10 0.0236(3) 0.0196(3) 0.0211(4) 0.0028(2) 0.0007(2) -0.0009(3)
Si11 0.0198(3) 0.0162(3) 0.0243(4) 0.0012(2) 0.0029(2) -0.0014(2)
Si12 0.0235(3) 0.0176(3) 0.0262(4) 0.0014(2) 0.0054(3) 0.0030(3)
N1 0.0237(11) 0.0264(11) 0.0217(11) 0.0068(8) 0.0003(8) -0.0020(9)
C1 0.0226(12) 0.0272(13) 0.0234(13) 0.0018(9) -0.0015(9) 0.0009(10)
C2 0.0460(18) 0.0369(16) 0.0258(15) 0.0002(11) -0.0021(12) 0.0047(13)
C3 0.0292(14) 0.0340(15) 0.0290(15) 0.0097(11) 0.0037(11) -0.0026(11)
C4 0.056(2) 0.0250(15) 0.054(2) 0.0074(13) 0.0258(16) 0.0022(14)
C5 0.0213(11) 0.0136(10) 0.0288(13) 0.0005(9) 0.0022(9) -0.0018(9)
C6 0.0342(15) 0.0260(14) 0.0336(15) -0.0049(11) 0.0054(11) 0.0037(11)
C7 0.0425(18) 0.0430(18) 0.0392(18) -0.0127(14) -0.0009(13) -0.0084(14)
C8 0.053(2) 0.0200(14) 0.061(2) -0.0087(13) 0.0153(16) 0.0021(13)
C9 0.0335(16) 0.0348(16) 0.0478(19) -0.0061(13) 0.0018(13) -0.0156(13)
C10 0.0425(18) 0.0206(14) 0.059(2) 0.0124(13) 0.0062(15) -0.0023(12)
C11 0.0307(14) 0.0279(14) 0.0339(15) 0.0031(11) 0.0082(11) -0.0062(11)
C12 0.0220(11) 0.0155(11) 0.0227(12) 0.0006(8) 0.0036(9) -0.0015(9)
C13 0.0225(13) 0.0327(15) 0.0372(16) 0.0010(11) -0.0001(10) 0.0033(11)
C14 0.0300(15) 0.0369(16) 0.0407(17) 0.0022(12) 0.0111(12) 0.0101(12)
C15 0.0446(17) 0.0247(14) 0.0380(17) 0.0064(11) 0.0083(13) 0.0043(12)
C16 0.0344(15) 0.0394(16) 0.0302(15) -0.0076(12) 0.0091(11) -0.0034(12)
C17 0.054(2) 0.0183(13) 0.052(2) -0.0063(12) 0.0051(15) -0.0065(13)
C18 0.0301(14) 0.0325(15) 0.0335(15) -0.0119(11) 0.0052(11) -0.0084(11)
C19 0.0202(11) 0.0190(11) 0.0252(13) 0.0046(9) -0.0008(9) 0.0001(9)
C20 0.0304(14) 0.0304(14) 0.0265(14) 0.0092(10) -0.0004(10) 0.0004(11)
C21 0.0232(13) 0.0244(13) 0.0379(15) 0.0049(11) -0.0013(10) 0.0043(10)
C22 0.0185(11) 0.0158(11) 0.0219(12) 0.0018(8) 0.0000(8) 0.0000(8)
C23 0.0329(15) 0.0299(15) 0.0381(16) -0.0071(11) 0.0099(12) 0.0022(12)
C24 0.0334(15) 0.0282(14) 0.0448(18) 0.0002(12) 0.0012(12) 0.0117(12)
C25 0.0346(15) 0.0193(12) 0.0361(15) -0.0023(10) 0.0028(11) -0.0030(11)
C26 0.0294(14) 0.0340(15) 0.0269(14) 0.0028(11) -0.0019(10) -0.0015(11)
C27 0.0296(14) 0.0248(13) 0.0315(15) 0.0089(10) 0.0031(11) -0.0012(10)
C28 0.0351(14) 0.0274(14) 0.0220(13) 0.0005(10) 0.0030(10) -0.0002(11)
C29 0.0214(11) 0.0169(11) 0.0205(12) -0.0008(8) 0.0027(9) -0.0019(9)
C30 0.0274(13) 0.0312(14) 0.0277(14) -0.0021(10) -0.0001(10) -0.0042(11)
C31 0.0239(12) 0.0236(13) 0.0332(14) -0.0006(10) 0.0084(10) -0.0019(10)
C32 0.0270(13) 0.0220(13) 0.0330(15) 0.0063(10) 0.0054(10) -0.0022(10)
C33 0.0387(15) 0.0184(12) 0.0343(15) -0.0040(10) 0.0075(11) 0.0021(11)
C34 0.0304(14) 0.0318(15) 0.0334(15) 0.0061(11) 0.0043(11) 0.0094(11)
C35 0.0278(14) 0.0326(15) 0.0399(16) -0.0003(12) 0.0140(12) 0.0035(11)
C36 0.0240(12) 0.0221(12) 0.0200(12) -0.0011(9) 0.0015(9) -0.0020(9)
C37 0.0321(14) 0.0262(13) 0.0227(13) -0.0042(10) 0.0007(10) -0.0025(11)
C38 0.0352(15) 0.0263(13) 0.0229(13) 0.0060(10) -0.0015(10) -0.0046(11)

loop_
_atom_type_symbol
_atom_type_description
_atom_type_scat_dispersion_real
_atom_type_scat_dispersion_imag
_atom_type_scat_source
C C 0.0033 0.0016 'International Tables Vol C Tables 4.2.6.8 and 6.1.1.4'
H H 0.0000 0.0000 'International Tables Vol C Tables 4.2.6.8 and 6.1.1.4'
N N 0.0061 0.0033 'International Tables Vol C Tables 4.2.6.8 and 6.1.1.4'
Si Si 0.0817 0.0704 'International Tables Vol C Tables 4.2.6.8 and 6.1.1.4'

loop_
_geom_angle_atom_site_label_1
_geom_angle_atom_site_label_2
_geom_angle_atom_site_label_3
_geom_angle
_geom_angle_site_symmetry_1
_geom_angle_site_symmetry_3
_geom_angle_publ_flag
N1 Si1 Si2 122.41(8) . . ?
N1 Si1 Si3 120.10(8) . . ?
Si2 Si1 Si3 116.14(4) . . ?
Si1 Si2 Si8 141.72(4) . . ?
Si1 Si2 H2 104.8(17) . . ?
Si8 Si2 H2 108.4(17) . . ?
C12 Si3 C19 110.19(11) . . ?
C12 Si3 C5 109.81(11) . . ?
C19 Si3 C5 109.86(11) . . ?
C12 Si3 Si1 107.84(8) . . ?
C19 Si3 Si1 103.88(8) . . ?
C5 Si3 Si1 115.08(8) . . ?
C8 Si4 C6 104.26(15) . . ?
C8 Si4 C7 106.29(16) . . ?
C6 Si4 C7 106.33(15) . . ?
C8 Si4 C5 114.78(14) . . ?
C6 Si4 C5 116.81(12) . . ?
C7 Si4 C5 107.62(13) . . ?
C11 Si5 C9 103.79(14) . . ?
C11 Si5 C10 105.57(15) . . ?
C9 Si5 C10 107.14(15) . . ?
C11 Si5 C5 115.85(12) . . ?
C9 Si5 C5 108.23(13) . . ?
C10 Si5 C5 115.36(13) . . ?
C15 Si6 C13 104.95(14) . . ?
C15 Si6 C14 109.53(14) . . ?
C13 Si6 C14 103.01(14) . . ?
C15 Si6 C12 114.20(13) . . ?
C13 Si6 C12 116.17(12) . . ?
C14 Si6 C12 108.31(13) . . ?
C17 Si7 C18 102.48(15) . . ?
C17 Si7 C16 107.69(15) . . ?
C18 Si7 C16 107.25(14) . . ?
C17 Si7 C12 114.03(13) . . ?
C18 Si7 C12 118.52(12) . . ?
C16 Si7 C12 106.32(12) . . ?
C36 Si8 C29 110.12(11) . . ?
C36 Si8 C22 113.09(11) . . ?
C29 Si8 C22 105.59(11) . . ?
C36 Si8 Si2 109.76(8) . . ?
C29 Si8 Si2 114.95(8) . . ?
C22 Si8 Si2 103.18(8) . . ?
C23 Si9 C25 109.10(14) . . ?
C23 Si9 C24 102.14(14) . . ?
C25 Si9 C24 107.91(14) . . ?
C23 Si9 C22 113.11(12) . . ?
C25 Si9 C22 112.57(12) . . ?
C24 Si9 C22 111.40(13) . . ?
C26 Si10 C27 108.39(13) . . ?
C26 Si10 C28 104.05(13) . . ?
C27 Si10 C28 105.51(13) . . ?
C26 Si10 C22 108.56(12) . . ?
C27 Si10 C22 114.18(12) . . ?
C28 Si10 C22 115.49(11) . . ?
C32 Si11 C30 106.60(13) . . ?
C32 Si11 C31 103.50(12) . . ?
C30 Si11 C31 106.23(13) . . ?
C32 Si11 C29 115.88(12) . . ?
C30 Si11 C29 107.60(12) . . ?
C31 Si11 C29 116.29(11) . . ?
C35 Si12 C34 104.88(14) . . ?
C35 Si12 C33 103.64(14) . . ?
C34 Si12 C33 109.84(14) . . ?
C35 Si12 C29 115.32(12) . . ?
C34 Si12 C29 115.06(12) . . ?
C33 Si12 C29 107.47(12) . . ?
C1 N1 C3 115.8(2) . . ?
C1 N1 Si1 123.46(17) . . ?
C3 N1 Si1 120.72(18) . . ?
N1 C1 C2 114.3(2) . . ?
N1 C1 H1A 108.7 . . ?
C2 C1 H1A 108.7 . . ?
N1 C1 H1B 108.7 . . ?
C2 C1 H1B 108.7 . . ?
H1A C1 H1B 107.6 . . ?
C1 C2 H2A 109.5 . . ?
C1 C2 H2B 109.5 . . ?
H2A C2 H2B 109.5 . . ?
C1 C2 H2C 109.5 . . ?
H2A C2 H2C 109.5 . . ?
H2B C2 H2C 109.5 . . ?
N1 C3 C4 114.2(2) . . ?
N1 C3 H3A 108.7 . . ?
C4 C3 H3A 108.7 . . ?
N1 C3 H3B 108.7 . . ?
C4 C3 H3B 108.7 . . ?
H3A C3 H3B 107.6 . . ?
C3 C4 H4A 109.5 . . ?
C3 C4 H4B 109.5 . . ?
H4A C4 H4B 109.5 . . ?
C3 C4 H4C 109.5 . . ?
H4A C4 H4C 109.5 . . ?
H4B C4 H4C 109.5 . . ?
Si5 C5 Si4 111.42(12) . . ?
Si5 C5 Si3 118.54(13) . . ?
Si4 C5 Si3 120.47(13) . . ?
Si5 C5 H5 100.4 . . ?
Si4 C5 H5 100.4 . . ?
Si3 C5 H5 100.4 . . ?
Si4 C6 H6A 109.5 . . ?
Si4 C6 H6B 109.5 . . ?
H6A C6 H6B 109.5 . . ?
Si4 C6 H6C 109.5 . . ?
H6A C6 H6C 109.5 . . ?
H6B C6 H6C 109.5 . . ?
Si4 C7 H7A 109.5 . . ?
Si4 C7 H7B 109.5 . . ?
H7A C7 H7B 109.5 . . ?
Si4 C7 H7C 109.5 . . ?
H7A C7 H7C 109.5 . . ?
H7B C7 H7C 109.5 . . ?
Si4 C8 H8A 109.5 . . ?
Si4 C8 H8B 109.5 . . ?
H8A C8 H8B 109.5 . . ?
Si4 C8 H8C 109.5 . . ?
H8A C8 H8C 109.5 . . ?
H8B C8 H8C 109.5 . . ?
Si5 C9 H9A 109.5 . . ?
Si5 C9 H9B 109.5 . . ?
H9A C9 H9B 109.5 . . ?
Si5 C9 H9C 109.5 . . ?
H9A C9 H9C 109.5 . . ?
H9B C9 H9C 109.5 . . ?
Si5 C10 H10A 109.5 . . ?
Si5 C10 H10B 109.5 . . ?
H10A C10 H10B 109.5 . . ?
Si5 C10 H10C 109.5 . . ?
H10A C10 H10C 109.5 . . ?
H10B C10 H10C 109.5 . . ?
Si5 C11 H11A 109.5 . . ?
Si5 C11 H11B 109.5 . . ?
H11A C11 H11B 109.5 . . ?
Si5 C11 H11C 109.5 . . ?
H11A C11 H11C 109.5 . . ?
H11B C11 H11C 109.5 . . ?
Si6 C12 Si3 120.04(13) . . ?
Si6 C12 Si7 110.54(12) . . ?
Si3 C12 Si7 119.99(13) . . ?
Si6 C12 H12 100.3 . . ?
Si3 C12 H12 100.3 . . ?
Si7 C12 H12 100.3 . . ?
Si6 C13 H13A 109.5 . . ?
Si6 C13 H13B 109.5 . . ?
H13A C13 H13B 109.5 . . ?
Si6 C13 H13C 109.5 . . ?
H13A C13 H13C 109.5 . . ?
H13B C13 H13C 109.5 . . ?
Si6 C14 H14A 109.5 . . ?
Si6 C14 H14B 109.5 . . ?
H14A C14 H14B 109.5 . . ?
Si6 C14 H14C 109.5 . . ?
H14A C14 H14C 109.5 . . ?
H14B C14 H14C 109.5 . . ?
Si6 C15 H15A 109.5 . . ?
Si6 C15 H15B 109.5 . . ?
H15A C15 H15B 109.5 . . ?
Si6 C15 H15C 109.5 . . ?
H15A C15 H15C 109.5 . . ?
H15B C15 H15C 109.5 . . ?
Si7 C16 H16A 109.5 . . ?
Si7 C16 H16B 109.5 . . ?
H16A C16 H16B 109.5 . . ?
Si7 C16 H16C 109.5 . . ?
H16A C16 H16C 109.5 . . ?
H16B C16 H16C 109.5 . . ?
Si7 C17 H17A 109.5 . . ?
Si7 C17 H17B 109.5 . . ?
H17A C17 H17B 109.5 . . ?
Si7 C17 H17C 109.5 . . ?
H17A C17 H17C 109.5 . . ?
H17B C17 H17C 109.5 . . ?
Si7 C18 H18A 109.5 . . ?
Si7 C18 H18B 109.5 . . ?
H18A C18 H18B 109.5 . . ?
Si7 C18 H18C 109.5 . . ?
H18A C18 H18C 109.5 . . ?
H18B C18 H18C 109.5 . . ?
C21 C19 C20 110.0(2) . . ?
C21 C19 Si3 113.12(18) . . ?
C20 C19 Si3 113.83(17) . . ?
C21 C19 H19 106.4 . . ?
C20 C19 H19 106.4 . . ?
Si3 C19 H19 106.4 . . ?
C19 C20 H20A 109.5 . . ?
C19 C20 H20B 109.5 . . ?
H20A C20 H20B 109.5 . . ?
C19 C20 H20C 109.5 . . ?
H20A C20 H20C 109.5 . . ?
H20B C20 H20C 109.5 . . ?
C19 C21 H21A 109.5 . . ?
C19 C21 H21B 109.5 . . ?
H21A C21 H21B 109.5 . . ?
C19 C21 H21C 109.5 . . ?
H21A C21 H21C 109.5 . . ?
H21B C21 H21C 109.5 . . ?
Si9 C22 Si10 111.27(12) . . ?
Si9 C22 Si8 118.64(13) . . ?
Si10 C22 Si8 117.04(12) . . ?
Si9 C22 H22 102.2 . . ?
Si10 C22 H22 102.2 . . ?
Si8 C22 H22 102.2 . . ?
Si9 C23 H23A 109.5 . . ?
Si9 C23 H23B 109.5 . . ?
H23A C23 H23B 109.5 . . ?
Si9 C23 H23C 109.5 . . ?
H23A C23 H23C 109.5 . . ?
H23B C23 H23C 109.5 . . ?
Si9 C24 H24A 109.5 . . ?
Si9 C24 H24B 109.5 . . ?
H24A C24 H24B 109.5 . . ?
Si9 C24 H24C 109.5 . . ?
H24A C24 H24C 109.5 . . ?
H24B C24 H24C 109.5 . . ?
Si9 C25 H25A 109.5 . . ?
Si9 C25 H25B 109.5 . . ?
H25A C25 H25B 109.5 . . ?
Si9 C25 H25C 109.5 . . ?
H25A C25 H25C 109.5 . . ?
H25B C25 H25C 109.5 . . ?
Si10 C26 H26A 109.5 . . ?
Si10 C26 H26B 109.5 . . ?
H26A C26 H26B 109.5 . . ?
Si10 C26 H26C 109.5 . . ?
H26A C26 H26C 109.5 . . ?
H26B C26 H26C 109.5 . . ?
Si10 C27 H27A 109.5 . . ?
Si10 C27 H27B 109.5 . . ?
H27A C27 H27B 109.5 . . ?
Si10 C27 H27C 109.5 . . ?
H27A C27 H27C 109.5 . . ?
H27B C27 H27C 109.5 . . ?
Si10 C28 H28A 109.5 . . ?
Si10 C28 H28B 109.5 . . ?
H28A C28 H28B 109.5 . . ?
Si10 C28 H28C 109.5 . . ?
H28A C28 H28C 109.5 . . ?
H28B C28 H28C 109.5 . . ?
Si12 C29 Si11 112.48(12) . . ?
Si12 C29 Si8 123.44(13) . . ?
Si11 C29 Si8 116.43(12) . . ?
Si12 C29 H29 99.2 . . ?
Si11 C29 H29 99.2 . . ?
Si8 C29 H29 99.2 . . ?
Si11 C30 H30A 109.5 . . ?
Si11 C30 H30B 109.5 . . ?
H30A C30 H30B 109.5 . . ?
Si11 C30 H30C 109.5 . . ?
H30A C30 H30C 109.5 . . ?
H30B C30 H30C 109.5 . . ?
Si11 C31 H31A 109.5 . . ?
Si11 C31 H31B 109.5 . . ?
H31A C31 H31B 109.5 . . ?
Si11 C31 H31C 109.5 . . ?
H31A C31 H31C 109.5 . . ?
H31B C31 H31C 109.5 . . ?
Si11 C32 H32A 109.5 . . ?
Si11 C32 H32B 109.5 . . ?
H32A C32 H32B 109.5 . . ?
Si11 C32 H32C 109.5 . . ?
H32A C32 H32C 109.5 . . ?
H32B C32 H32C 109.5 . . ?
Si12 C33 H33A 109.5 . . ?
Si12 C33 H33B 109.5 . . ?
H33A C33 H33B 109.5 . . ?
Si12 C33 H33C 109.5 . . ?
H33A C33 H33C 109.5 . . ?
H33B C33 H33C 109.5 . . ?
Si12 C34 H34A 109.5 . . ?
Si12 C34 H34B 109.5 . . ?
H34A C34 H34B 109.5 . . ?
Si12 C34 H34C 109.5 . . ?
H34A C34 H34C 109.5 . . ?
H34B C34 H34C 109.5 . . ?
Si12 C35 H35A 109.5 . . ?
Si12 C35 H35B 109.5 . . ?
H35A C35 H35B 109.5 . . ?
Si12 C35 H35C 109.5 . . ?
H35A C35 H35C 109.5 . . ?
H35B C35 H35C 109.5 . . ?
C38 C36 C37 109.0(2) . . ?
C38 C36 Si8 113.55(18) . . ?
C37 C36 Si8 114.84(18) . . ?
C38 C36 H36 106.3 . . ?
C37 C36 H36 106.3 . . ?
Si8 C36 H36 106.3 . . ?
C36 C37 H37A 109.5 . . ?
C36 C37 H37B 109.5 . . ?
H37A C37 H37B 109.5 . . ?
C36 C37 H37C 109.5 . . ?
H37A C37 H37C 109.5 . . ?
H37B C37 H37C 109.5 . . ?
C36 C38 H38A 109.5 . . ?
C36 C38 H38B 109.5 . . ?
H38A C38 H38B 109.5 . . ?
C36 C38 H38C 109.5 . . ?
H38A C38 H38C 109.5 . . ?
H38B C38 H38C 109.5 . . ?

loop_
_geom_bond_atom_site_label_1
_geom_bond_atom_site_label_2
_geom_bond_distance
_geom_bond_site_symmetry_2
_geom_bond_publ_flag
Si1 N1 1.717(2) . ?
Si1 Si2 2.1647(10) . ?
Si1 Si3 2.3966(9) . ?
Si2 Si8 2.3550(10) . ?
Si2 H2 1.45(4) . ?
Si3 C12 1.908(2) . ?
Si3 C19 1.908(2) . ?
Si3 C5 1.915(2) . ?
Si4 C8 1.878(3) . ?
Si4 C6 1.878(3) . ?
Si4 C7 1.891(3) . ?
Si4 C5 1.915(3) . ?
Si5 C11 1.881(3) . ?
Si5 C9 1.882(3) . ?
Si5 C10 1.883(3) . ?
Si5 C5 1.912(3) . ?
Si6 C15 1.878(3) . ?
Si6 C13 1.882(3) . ?
Si6 C14 1.885(3) . ?
Si6 C12 1.902(3) . ?
Si7 C17 1.871(3) . ?
Si7 C18 1.876(3) . ?
Si7 C16 1.885(3) . ?
Si7 C12 1.921(3) . ?
Si8 C36 1.910(3) . ?
Si8 C29 1.913(2) . ?
Si8 C22 1.921(2) . ?
Si9 C23 1.878(3) . ?
Si9 C25 1.879(3) . ?
Si9 C24 1.881(3) . ?
Si9 C22 1.904(2) . ?
Si10 C26 1.878(3) . ?
Si10 C27 1.882(3) . ?
Si10 C28 1.882(3) . ?
Si10 C22 1.917(2) . ?
Si11 C32 1.881(3) . ?
Si11 C30 1.880(3) . ?
Si11 C31 1.887(3) . ?
Si11 C29 1.913(2) . ?
Si12 C35 1.879(3) . ?
Si12 C34 1.878(3) . ?
Si12 C33 1.885(3) . ?
Si12 C29 1.902(2) . ?
N1 C1 1.463(3) . ?
N1 C3 1.470(3) . ?
C1 C2 1.529(4) . ?
C1 H1A 0.9700 . ?
C1 H1B 0.9700 . ?
C2 H2A 0.9600 . ?
C2 H2B 0.9600 . ?
C2 H2C 0.9600 . ?
C3 C4 1.519(4) . ?
C3 H3A 0.9700 . ?
C3 H3B 0.9700 . ?
C4 H4A 0.9600 . ?
C4 H4B 0.9600 . ?
C4 H4C 0.9600 . ?
C5 H5 0.9800 . ?
C6 H6A 0.9600 . ?
C6 H6B 0.9600 . ?
C6 H6C 0.9600 . ?
C7 H7A 0.9600 . ?
C7 H7B 0.9600 . ?
C7 H7C 0.9600 . ?
C8 H8A 0.9600 . ?
C8 H8B 0.9600 . ?
C8 H8C 0.9600 . ?
C9 H9A 0.9600 . ?
C9 H9B 0.9600 . ?
C9 H9C 0.9600 . ?
C10 H10A 0.9600 . ?
C10 H10B 0.9600 . ?
C10 H10C 0.9600 . ?
C11 H11A 0.9600 . ?
C11 H11B 0.9600 . ?
C11 H11C 0.9600 . ?
C12 H12 0.9800 . ?
C13 H13A 0.9600 . ?
C13 H13B 0.9600 . ?
C13 H13C 0.9600 . ?
C14 H14A 0.9600 . ?
C14 H14B 0.9600 . ?
C14 H14C 0.9600 . ?
C15 H15A 0.9600 . ?
C15 H15B 0.9600 . ?
C15 H15C 0.9600 . ?
C16 H16A 0.9600 . ?
C16 H16B 0.9600 . ?
C16 H16C 0.9600 . ?
C17 H17A 0.9600 . ?
C17 H17B 0.9600 . ?
C17 H17C 0.9600 . ?
C18 H18A 0.9600 . ?
C18 H18B 0.9600 . ?
C18 H18C 0.9600 . ?
C19 C21 1.538(4) . ?
C19 C20 1.537(4) . ?
C19 H19 0.9800 . ?
C20 H20A 0.9600 . ?
C20 H20B 0.9600 . ?
C20 H20C 0.9600 . ?
C21 H21A 0.9600 . ?
C21 H21B 0.9600 . ?
C21 H21C 0.9600 . ?
C22 H22 0.9800 . ?
C23 H23A 0.9600 . ?
C23 H23B 0.9600 . ?
C23 H23C 0.9600 . ?
C24 H24A 0.9600 . ?
C24 H24B 0.9600 . ?
C24 H24C 0.9600 . ?
C25 H25A 0.9600 . ?
C25 H25B 0.9600 . ?
C25 H25C 0.9600 . ?
C26 H26A 0.9600 . ?
C26 H26B 0.9600 . ?
C26 H26C 0.9600 . ?
C27 H27A 0.9600 . ?
C27 H27B 0.9600 . ?
C27 H27C 0.9600 . ?
C28 H28A 0.9600 . ?
C28 H28B 0.9600 . ?
C28 H28C 0.9600 . ?
C29 H29 0.9800 . ?
C30 H30A 0.9600 . ?
C30 H30B 0.9600 . ?
C30 H30C 0.9600 . ?
C31 H31A 0.9600 . ?
C31 H31B 0.9600 . ?
C31 H31C 0.9600 . ?
C32 H32A 0.9600 . ?
C32 H32B 0.9600 . ?
C32 H32C 0.9600 . ?
C33 H33A 0.9600 . ?
C33 H33B 0.9600 . ?
C33 H33C 0.9600 . ?
C34 H34A 0.9600 . ?
C34 H34B 0.9600 . ?
C34 H34C 0.9600 . ?
C35 H35A 0.9600 . ?
C35 H35B 0.9600 . ?
C35 H35C 0.9600 . ?
C36 C38 1.538(4) . ?
C36 C37 1.542(3) . ?
C36 H36 0.9800 . ?
C37 H37A 0.9600 . ?
C37 H37B 0.9600 . ?
C37 H37C 0.9600 . ?
C38 H38A 0.9600 . ?
C38 H38B 0.9600 . ?
C38 H38C 0.9600 . ?

loop_
_cod_related_entry_id
_cod_related_entry_database
_cod_related_entry_code
1 ChemSpider 30660075
